data_7720814
loop_
_publ_author_name
'Gonz&#xe1;lez, Jonay'
'Fagundes, Vinicius K.'
'Hay, Moya A.'
'Dallerba, Elena'
'Massi, Massimiliano'
'Hall, Christopher R.'
'Giansiracusa, Marcus J.'
'Boskovic, Colette'

_publ_section_title
;
 Correlating luminescence and single-molecule magnetism for two series of
 heteroleptic lanthanoid complexes.
;
_journal_issue 4
_journal_name_full 'Dalton transactions (Cambridge, England : 2003)'
_journal_page_first 1792
_journal_page_last 1805
_journal_paper_doi 10.1039/d5dt02364e
_journal_volume 55
_journal_year 2026
_chemical_formula_moiety 'C18 H18 N7 O9 Tb, C2 H3 N'
_chemical_formula_sum 'C20 H21 N8 O9 Tb'
_chemical_formula_weight 676.37
_chemical_name_systematic MH3-017-TbNO3
_space_group_crystal_system monoclinic
_space_group_IT_number 15
_space_group_name_Hall '-C 2yc'
_space_group_name_H-M_alt 'C 1 2/c 1'
_atom_sites_solution_hydrogens geom
_atom_sites_solution_primary dual
_audit_creation_date 2023-12-15
_audit_creation_method
;
Olex2 1.5
(compiled 2023.08.24 svn.re1ec1418 for OlexSys, GUI svn.r6817)
;
_audit_update_record
;
2025-12-04 deposited with the CCDC.	2025-12-18 downloaded from the CCDC.
;
_cell_angle_alpha 90
_cell_angle_beta 99.773(2)
_cell_angle_gamma 90
_cell_formula_units_Z 8
_cell_length_a 21.8449(3)
_cell_length_b 8.31870(10)
_cell_length_c 27.1436(4)
_cell_measurement_reflns_used 16880
_cell_measurement_temperature 100.00(15)
_cell_measurement_theta_max 79.3500
_cell_measurement_theta_min 3.3460
_cell_volume 4860.99(12)
_computing_cell_refinement 'CrysAlisPro 1.171.42.49 (Rigaku OD, 2022)'
_computing_data_collection 'CrysAlisPro 1.171.42.49 (Rigaku OD, 2022)'
_computing_data_reduction 'CrysAlisPro 1.171.42.49 (Rigaku OD, 2022)'
_computing_molecular_graphics 'Olex2 1.5 (Dolomanov et al., 2009)'
_computing_publication_material 'Olex2 1.5 (Dolomanov et al., 2009)'
_computing_structure_refinement 'SHELXL 2018/3 (Sheldrick, 2015)'
_computing_structure_solution 'SHELXT 2018/2 (Sheldrick, 2018)'
_diffrn_ambient_environment N~2~
_diffrn_ambient_temperature 100.00(15)
_diffrn_detector 'Hybrid Pixel Array Detector'
_diffrn_detector_area_resol_mean 10.0000
_diffrn_detector_type HyPix
_diffrn_measured_fraction_theta_full 0.998
_diffrn_measured_fraction_theta_max 0.986
_diffrn_measurement_details
;
List of Runs (angles in degrees, time in seconds):

  # Type    Start    End  Width  t~exp~   \w     \q     \k     \f   Frames
#--------------------------------------------------------------------------
  1  \w    -53.00   7.00   0.50    0.77    --  -47.26  83.00  66.00  120
  2  \w    -19.00   7.00   0.50    0.77    --   47.26 -83.00 -54.00   52
  3  \w     11.00  73.00   0.50    0.77    --   47.26 -83.00 -54.00  124
  4  \w    -92.00 -67.00   0.50    3.09    --  -91.75  83.00  66.00   50
  5  \w   -146.00-120.00   0.50    3.09    --  -91.75 -83.00 -54.00   52
  6  \w    106.00 174.00   0.50    3.09    --  113.25  83.00  66.00  136
  7  \w    -53.00  20.00   0.50    0.77    --  -47.26  57.00-180.00  146
  8  \w    -86.00 -50.00   0.50    0.77    --  -47.26 125.00 -30.00   72
  9  \w   -114.00 -34.00   0.50    0.77    --  -47.26 -57.00 -90.00  160
 10  \w    -41.00 -13.00   0.50    0.77    --  -47.26 125.00 -30.00   56
 11  \w    -17.00  28.00   0.50    0.77    --   47.26 -19.00  30.00   90
 12  \w     10.00  40.00   0.50    0.77    --   47.26 -38.00-180.00   60
 13  \w    -21.00   7.00   0.50    0.77    --   47.26 -38.00-180.00   56
 14  \w    -26.00  29.00   0.50    0.77    --   47.26 -19.00 -60.00  110
 15  \w    -51.00 -26.00   0.50    3.09    --  -91.75  45.00  90.00   50
 16  \w    -54.00 -28.00   0.50    3.09    --  -91.75 125.00-180.00   52
 17  \w    -63.00 -28.00   0.50    3.09    --  -91.75  61.00 -30.00   70
 18  \w    -47.00 -21.00   0.50    3.09    --  -91.75  45.00 -90.00   52
 19  \w     45.00 108.00   0.50    3.09    --  113.25-108.00  63.54  126
 20  \w     42.00  67.00   0.50    3.09    --  113.25 -61.00 120.00   50
 21  \w    118.00 172.00   0.50    3.09    --  113.25  15.00  60.00  108
 22  \w     80.00 106.00   0.50    3.09    --  113.25-125.00-120.00   52
 23  \w     51.00  78.00   0.50    3.09    --  113.25-125.00-120.00   54
 24  \w     42.00 106.00   0.50    3.09    --  113.25 -94.00 -90.00  128
 25  \w     44.00  69.00   0.50    3.09    --  113.25 -61.00  90.00   50
 26  \w     42.00  67.00   0.50    3.09    --  113.25 -61.00 150.00   50
 27  \w     65.00  91.00   0.50    3.09    --  113.25 -77.00  60.00   52
 28  \w    101.00 171.00   0.50    3.09    --  113.25  15.00 120.00  140
 29  \w     56.00 111.00   0.50    3.09    --  113.25-125.00 -60.00  110
 30  \w     42.00  67.00   0.50    3.09    --  113.25 -61.00   0.00   50
 31  \w     53.00  78.00   0.50    3.09    --  113.25 -94.00 -60.00   50
 32  \w     81.00 106.00   0.50    3.09    --  113.25 -94.00 -60.00   50
 33  \w     68.00 107.00   0.50    3.09    --  113.25-109.00-103.16   78
 34  \w    102.00 145.00   0.50    3.09    --  113.25  45.00   0.00   86
 35  \w    147.00 175.00   0.50    3.09    --  113.25  45.00   0.00   56
 36  \w    101.00 163.00   0.50    3.09    --  113.25  45.00-120.00  124
 37  \w     42.00  71.00   0.50    3.09    --  113.25 -61.00-150.00   58
 38  \w     42.00  91.00   0.50    3.09    --  113.25 -77.00 150.00   98
 39  \w     44.00  69.00   0.50    3.09    --  113.25 -61.00 -60.00   50
 40  \w     97.00 129.00   0.50    3.09    --  113.25 125.00 120.00   64
 41  \w    145.00 170.00   0.50    3.09    --  113.25  61.00  60.00   50
 42  \w     81.00 106.00   0.50    3.09    --  113.25 -94.00 120.00   50
 43  \w    133.00 158.00   0.50    3.09    --  113.25 125.00 120.00   50
 44  \w     85.00 111.00   0.50    3.09    --  113.25-125.00 -90.00   52
 45  \w     52.00  77.00   0.50    3.09    --  113.25-125.00  90.00   50
 46  \w     86.00 111.00   0.50    3.09    --  113.25-125.00  90.00   50
 47  \w     44.00  69.00   0.50    3.09    --  113.25 -94.00 150.00   50
 48  \w     81.00 106.00   0.50    3.09    --  113.25 -94.00 150.00   50
 49  \w    103.00 158.00   0.50    3.09    --  113.25  30.00 150.00  110
 50  \w    106.00 168.00   0.50    3.09    --  113.25  45.00-180.00  124
 51  \w     44.00  71.00   0.50    3.09    --  113.25 -61.00-180.00   54
 52  \w     46.00  71.00   0.50    3.09    --  113.25 -61.00 -90.00   50
 53  \w     99.00 124.00   0.50    3.09    --  113.25  61.00  60.00   50
 54  \w     42.00  68.00   0.50    3.09    --  113.25 -94.00 120.00   52
 55  \w     43.00 106.00   0.50    3.09    --  113.25 -94.00  90.00  126
 56  \w     61.00 102.00   0.50    3.09    --  113.25 -94.00 -30.00   82
 57  \w     53.00  96.00   0.50    3.09    --  113.25 -77.00   0.00   86
 58  \w    100.00 164.00   0.50    3.09    --  113.25  15.00   0.00  128
 59  \w     79.00 104.00   0.50    3.09    --  113.25-125.00-180.00   50
 60  \w     86.00 111.00   0.50    3.09    --  113.25-125.00 150.00   50
 61  \w     83.00 108.00   0.50    3.09    --  113.25 -83.00 -54.00   50
;
_diffrn_measurement_device 'four-circle diffractometer'
_diffrn_measurement_device_type 'XtaLAB Synergy, Dualflex, HyPix'
_diffrn_measurement_method '\w scans'
_diffrn_orient_matrix_type 'CrysAlisPro convention (1999,Acta A55,543-557)'
_diffrn_orient_matrix_UB_11 0.0067578000
_diffrn_orient_matrix_UB_12 -0.0795217000
_diffrn_orient_matrix_UB_13 -0.0500772000
_diffrn_orient_matrix_UB_21 0.0528944000
_diffrn_orient_matrix_UB_22 0.1176268000
_diffrn_orient_matrix_UB_23 -0.0055634000
_diffrn_orient_matrix_UB_31 0.0477143000
_diffrn_orient_matrix_UB_32 -0.1188014000
_diffrn_orient_matrix_UB_33 0.0279511000
_diffrn_radiation_monochromator mirror
_diffrn_radiation_probe x-ray
_diffrn_radiation_type 'Cu K\a'
_diffrn_radiation_wavelength 1.54184
_diffrn_reflns_av_R_equivalents 0.0607
_diffrn_reflns_av_unetI/netI 0.0360
_diffrn_reflns_Laue_measured_fraction_full 0.998
_diffrn_reflns_Laue_measured_fraction_max 0.986
_diffrn_reflns_limit_h_max 27
_diffrn_reflns_limit_h_min -27
_diffrn_reflns_limit_k_max 9
_diffrn_reflns_limit_k_min -10
_diffrn_reflns_limit_l_max 34
_diffrn_reflns_limit_l_min -33
_diffrn_reflns_number 32459
_diffrn_reflns_point_group_measured_fraction_full 0.998
_diffrn_reflns_point_group_measured_fraction_max 0.986
_diffrn_reflns_theta_full 67.684
_diffrn_reflns_theta_max 80.159
_diffrn_reflns_theta_min 3.304
_diffrn_source 'micro-focus sealed X-ray tube'
_diffrn_source_type 'PhotonJet (Cu) X-ray Source'
_exptl_absorpt_coefficient_mu 14.916
_exptl_absorpt_correction_T_max 1.000
_exptl_absorpt_correction_T_min 0.431
_exptl_absorpt_correction_type gaussian
_exptl_absorpt_process_details
;
CrysAlisPro 1.171.42.49 (Rigaku Oxford Diffraction, 2022)
Numerical absorption correction based on gaussian integration over
a multifaceted crystal model
Empirical absorption correction using spherical harmonics,
implemented in SCALE3 ABSPACK scaling algorithm.
;
_exptl_crystal_colour 'clear whiteish colourless'
_exptl_crystal_colour_lustre clear
_exptl_crystal_colour_modifier whiteish
_exptl_crystal_colour_primary colourless
_exptl_crystal_density_diffrn 1.848
_exptl_crystal_description needle
_exptl_crystal_F_000 2672
_exptl_crystal_preparation 'Magnetic properties,Luminescent'
_exptl_crystal_recrystallization_method 'Re-crystallisation from solvent: Acetonitrile/Diisopropylether'
_exptl_crystal_size_max 0.407
_exptl_crystal_size_mid 0.078
_exptl_crystal_size_min 0.028
_refine_diff_density_max 0.838
_refine_diff_density_min -0.859
_refine_diff_density_rms 0.142
_refine_ls_extinction_coef 0.00026(2)
_refine_ls_extinction_expression Fc^*^=kFc[1+0.001xFc^2^\l^3^/sin(2\q)]^-1/4^
_refine_ls_extinction_method 'SHELXL-2018/3 (Sheldrick 2018)'
_refine_ls_goodness_of_fit_ref 1.120
_refine_ls_hydrogen_treatment constr
_refine_ls_matrix_type full
_refine_ls_number_parameters 345
_refine_ls_number_reflns 5232
_refine_ls_number_restraints 0
_refine_ls_restrained_S_all 1.120
_refine_ls_R_factor_all 0.0420
_refine_ls_R_factor_gt 0.0380
_refine_ls_shift/su_max 0.003
_refine_ls_shift/su_mean 0.000
_refine_ls_structure_factor_coef Fsqd
_refine_ls_weighting_details 'w=1/[\s^2^(Fo^2^)+(0.0683P)^2^+9.9344P] where P=(Fo^2^+2Fc^2^)/3'
_refine_ls_weighting_scheme calc
_refine_ls_wR_factor_gt 0.1077
_refine_ls_wR_factor_ref 0.1101
_reflns_Friedel_coverage 0.000
_reflns_number_gt 4723
_reflns_number_total 5232
_reflns_threshold_expression 'I > 2\s(I)'
_cod_data_source_file d5dt02364e2.cif
_cod_data_source_block mh3-017-tbno3_redabs
_cod_database_code 7720814
_shelx_shelxl_version_number 2018/3
_chemical_oxdiff_formula C20H21O9N8Tb
_chemical_oxdiff_usercomment 100K
_shelx_space_group_comment
;
The symmetry employed for this shelxl refinement is uniquely defined
by the following loop, which should always be used as a source of
symmetry information in preference to the above space-group names.
They are only intended as comments.
;
_shelx_estimated_absorpt_t_max 0.680
_shelx_estimated_absorpt_t_min 0.064
_olex2_refinement_description
;
1.a Secondary CH2 refined with riding coordinates:
 C1(H1A,H1B), C7(H7A,H7B), C13(H13A,H13B)
1.b Aromatic/amide H refined with riding coordinates:
 C3(H3), C4(H4), C5(H5), C6(H6), C9(H9), C10(H10), C11(H11), C12(H12),
 C15(H15), C16(H16), C17(H17), C18(H18)
1.c Idealised Me refined as rotating group:
 C20(H20A,H20B,H20C)
;
_ins_header
;
TITL MH3-017-TbNO3_REDABS in C2/c 
REM C2/c (#15 in standard setting)
CELL 1.54184  21.844865   8.318741  27.143594  90.0000  99.7729  90.0000
ZERR    8.00   0.000327   0.000121   0.000439   0.0000   0.0015   0.0000
LATT  7
SYMM -x, y,-z+1/2 
SFAC C H N O Tb
UNIT 160.00 168.00 64.00 72.00 8.00
REM  CrysAlisPro recorded range (K): Min=99.9; max=100.1; aver:100.0
TEMP -173
SIZE 0.03 0.08 0.41
TREF
HKLF 4
END
;
_olex2_submission_original_sample_id MH3-017-TbNO3
_olex2_submission_special_instructions 'No special instructions were received'
_oxdiff_exptl_absorpt_empirical_details
;
Empirical correction (ABSPACK) includes:
- Absorption correction using spherical harmonics
- Frame scaling
;
_oxdiff_exptl_absorpt_empirical_full_max 2.692
_oxdiff_exptl_absorpt_empirical_full_min 0.536

loop_
_space_group_symop_operation_xyz
'x, y, z'
'-x, y, -z+1/2'
'x+1/2, y+1/2, z'
'-x+1/2, y+1/2, -z+1/2'
'-x, -y, -z'
'x, -y, z-1/2'
'-x+1/2, -y+1/2, -z'
'x+1/2, -y+1/2, z-1/2'

loop_
_atom_site_label
_atom_site_type_symbol
_atom_site_fract_x
_atom_site_fract_y
_atom_site_fract_z
_atom_site_U_iso_or_equiv
_atom_site_adp_type
_atom_site_occupancy
_atom_site_site_symmetry_order
_atom_site_calc_flag
_atom_site_refinement_flags_posn
_atom_site_refinement_flags_adp
_atom_site_refinement_flags_occupancy
_atom_site_disorder_assembly
_atom_site_disorder_group
Tb1 Tb 0.62031(2) 0.31229(2) 0.38646(2) 0.01809(11) Uani 1 1 d . . . . .
O1 O 0.70453(14) 0.2028(3) 0.44997(11) 0.0269(6) Uani 1 1 d . . . . .
O2 O 0.69413(12) 0.0967(3) 0.37638(10) 0.0229(5) Uani 1 1 d . . . . .
O3 O 0.76654(15) 0.0095(4) 0.43574(13) 0.0355(7) Uani 1 1 d . . . . .
O4 O 0.51147(13) 0.2434(3) 0.39746(10) 0.0240(6) Uani 1 1 d . . . . .
O5 O 0.58307(12) 0.0648(3) 0.42031(11) 0.0250(6) Uani 1 1 d . . . . .
O6 O 0.48790(15) 0.0184(4) 0.43144(14) 0.0398(8) Uani 1 1 d . . . . .
O7 O 0.57062(13) 0.1488(4) 0.31568(11) 0.0258(6) Uani 1 1 d . . . . .
O8 O 0.63865(13) 0.3162(3) 0.29699(11) 0.0236(6) Uani 1 1 d . . . . .
O9 O 0.59539(15) 0.1451(4) 0.24074(11) 0.0326(7) Uani 1 1 d . . . . .
N1 N 0.63253(14) 0.6092(4) 0.41407(11) 0.0186(6) Uani 1 1 d . . . . .
N2 N 0.60488(14) 0.3797(4) 0.47853(12) 0.0217(6) Uani 1 1 d . . . . .
N3 N 0.54202(14) 0.5093(4) 0.33723(12) 0.0198(6) Uani 1 1 d . . . . .
N4 N 0.72413(15) 0.4495(4) 0.37734(12) 0.0234(6) Uani 1 1 d . . . . .
N5 N 0.52587(15) 0.1057(4) 0.41692(13) 0.0241(7) Uani 1 1 d . . . . .
N6 N 0.60116(16) 0.2006(4) 0.28287(13) 0.0227(7) Uani 1 1 d . . . . .
N7 N 0.72312(15) 0.1005(4) 0.42133(13) 0.0242(7) Uani 1 1 d . . . . .
C1 C 0.58986(17) 0.6532(5) 0.44891(14) 0.0208(7) Uani 1 1 d . . . . .
H1A H 0.547063 0.662223 0.430016 0.025 Uiso 1 1 calc R U . . .
H1B H 0.601961 0.759461 0.463869 0.025 Uiso 1 1 calc R U . . .
C2 C 0.59086(16) 0.5327(5) 0.48950(14) 0.0211(7) Uani 1 1 d . . . . .
C3 C 0.57620(17) 0.5768(5) 0.53564(14) 0.0233(7) Uani 1 1 d . . . . .
H3 H 0.566181 0.685062 0.542024 0.028 Uiso 1 1 calc R U . . .
C4 C 0.57648(19) 0.4604(5) 0.57190(15) 0.0267(8) Uani 1 1 d . . . . .
H4 H 0.566206 0.487459 0.603510 0.032 Uiso 1 1 calc R U . . .
C5 C 0.5919(2) 0.3034(5) 0.56172(17) 0.0277(9) Uani 1 1 d . . . . .
H5 H 0.592939 0.221407 0.586217 0.033 Uiso 1 1 calc R U . . .
C6 C 0.60588(19) 0.2692(5) 0.51469(15) 0.0258(8) Uani 1 1 d . . . . .
H6 H 0.616704 0.161931 0.507797 0.031 Uiso 1 1 calc R U . . .
C7 C 0.61834(18) 0.7108(5) 0.36856(15) 0.0215(7) Uani 1 1 d . . . . .
H7A H 0.649810 0.692574 0.346854 0.026 Uiso 1 1 calc R U . . .
H7B H 0.619532 0.825782 0.378097 0.026 Uiso 1 1 calc R U . . .
C8 C 0.55473(18) 0.6682(5) 0.34070(14) 0.0198(7) Uani 1 1 d . . . . .
C9 C 0.51291(19) 0.7837(5) 0.31934(15) 0.0238(8) Uani 1 1 d . . . . .
H9 H 0.522983 0.894665 0.322964 0.029 Uiso 1 1 calc R U . . .
C10 C 0.45626(18) 0.7356(5) 0.29263(15) 0.0241(8) Uani 1 1 d . . . . .
H10 H 0.426943 0.812966 0.277585 0.029 Uiso 1 1 calc R U . . .
C11 C 0.44287(17) 0.5730(5) 0.28814(14) 0.0241(8) Uani 1 1 d . . . . .
H11 H 0.404347 0.536718 0.269916 0.029 Uiso 1 1 calc R U . . .
C12 C 0.48675(17) 0.4647(5) 0.31075(14) 0.0210(7) Uani 1 1 d . . . . .
H12 H 0.477530 0.353247 0.307475 0.025 Uiso 1 1 calc R U . . .
C13 C 0.69734(17) 0.6326(5) 0.43920(14) 0.0221(7) Uani 1 1 d . . . . .
H13A H 0.704196 0.572938 0.471233 0.026 Uiso 1 1 calc R U . . .
H13B H 0.704547 0.748089 0.446815 0.026 Uiso 1 1 calc R U . . .
C14 C 0.74292(16) 0.5754(5) 0.40740(14) 0.0210(7) Uani 1 1 d . . . . .
C15 C 0.80046(18) 0.6473(5) 0.40911(16) 0.0255(8) Uani 1 1 d . . . . .
H15 H 0.812519 0.734652 0.431195 0.031 Uiso 1 1 calc R U . . .
C16 C 0.84032(18) 0.5908(5) 0.37830(17) 0.0291(9) Uani 1 1 d . . . . .
H16 H 0.880169 0.637625 0.379209 0.035 Uiso 1 1 calc R U . . .
C17 C 0.82073(19) 0.4647(5) 0.34622(17) 0.0289(9) Uani 1 1 d . . . . .
H17 H 0.846486 0.425542 0.323990 0.035 Uiso 1 1 calc R U . . .
C18 C 0.76335(19) 0.3968(5) 0.34695(16) 0.0260(8) Uani 1 1 d . . . . .
H18 H 0.750633 0.309095 0.325198 0.031 Uiso 1 1 calc R U . . .
N8 N 0.6944(2) -0.2383(6) 0.26974(17) 0.0425(10) Uani 1 1 d . . . . .
C19 C 0.7364(2) -0.1651(6) 0.28574(18) 0.0320(10) Uani 1 1 d . . . . .
C20 C 0.7918(2) -0.0717(6) 0.3063(2) 0.0368(10) Uani 1 1 d . . . . .
H20A H 0.792830 0.027302 0.286928 0.055 Uiso 1 1 calc R U . . .
H20B H 0.829097 -0.135467 0.304543 0.055 Uiso 1 1 calc R U . . .
H20C H 0.790509 -0.044585 0.341267 0.055 Uiso 1 1 calc R U . . .

loop_
_atom_site_aniso_label
_atom_site_aniso_U_11
_atom_site_aniso_U_22
_atom_site_aniso_U_33
_atom_site_aniso_U_23
_atom_site_aniso_U_13
_atom_site_aniso_U_12
Tb1 0.01906(14) 0.01575(15) 0.01969(14) -0.00164(7) 0.00396(8) -0.00059(7)
O1 0.0270(14) 0.0275(15) 0.0262(15) -0.0035(11) 0.0044(11) -0.0008(11)
O2 0.0226(12) 0.0200(13) 0.0258(13) -0.0010(10) 0.0028(10) -0.0005(10)
O3 0.0285(15) 0.0328(17) 0.0441(19) 0.0062(14) 0.0029(13) 0.0092(12)
O4 0.0271(13) 0.0186(13) 0.0263(14) 0.0035(11) 0.0045(11) 0.0010(11)
O5 0.0210(12) 0.0235(13) 0.0304(14) -0.0018(11) 0.0037(10) 0.0004(11)
O6 0.0311(16) 0.0363(18) 0.054(2) 0.0123(15) 0.0129(14) -0.0063(13)
O7 0.0273(14) 0.0226(13) 0.0283(14) -0.0006(11) 0.0070(11) -0.0022(11)
O8 0.0224(13) 0.0224(14) 0.0257(14) -0.0019(10) 0.0037(11) -0.0012(10)
O9 0.0387(17) 0.0336(16) 0.0242(15) -0.0067(13) 0.0021(12) 0.0027(13)
N1 0.0170(13) 0.0198(15) 0.0193(14) -0.0007(12) 0.0039(11) 0.0005(11)
N2 0.0209(14) 0.0211(16) 0.0238(16) -0.0030(13) 0.0058(12) -0.0005(12)
N3 0.0210(14) 0.0190(15) 0.0199(15) -0.0027(12) 0.0044(11) -0.0017(12)
N4 0.0253(15) 0.0217(16) 0.0231(15) -0.0020(13) 0.0038(12) 0.0025(13)
N5 0.0252(15) 0.0194(16) 0.0281(17) 0.0011(13) 0.0059(13) -0.0042(12)
N6 0.0250(16) 0.0203(16) 0.0221(16) -0.0040(12) 0.0016(13) 0.0047(12)
N7 0.0215(14) 0.0195(16) 0.0325(18) 0.0001(13) 0.0068(13) 0.0019(12)
C1 0.0176(16) 0.0253(18) 0.0199(18) -0.0024(15) 0.0043(13) 0.0005(14)
C2 0.0185(15) 0.0226(18) 0.0220(17) -0.0027(14) 0.0028(13) -0.0039(13)
C3 0.0210(16) 0.0274(19) 0.0218(17) -0.0026(15) 0.0046(13) -0.0029(15)
C4 0.0260(18) 0.034(2) 0.0203(18) -0.0049(16) 0.0062(14) -0.0047(16)
C5 0.027(2) 0.031(2) 0.025(2) 0.0052(16) 0.0060(16) -0.0013(15)
C6 0.0293(19) 0.0240(19) 0.0243(19) 0.0031(16) 0.0054(15) -0.0021(16)
C7 0.0244(18) 0.0201(17) 0.0202(18) 0.0010(14) 0.0039(14) -0.0056(14)
C8 0.0210(17) 0.0231(18) 0.0160(17) 0.0000(13) 0.0055(13) -0.0024(13)
C9 0.0300(19) 0.0182(17) 0.0244(19) -0.0016(15) 0.0082(15) 0.0025(15)
C10 0.0263(18) 0.0237(19) 0.0229(18) 0.0024(15) 0.0059(15) 0.0060(15)
C11 0.0211(16) 0.032(2) 0.0203(17) -0.0029(16) 0.0075(13) -0.0016(15)
C12 0.0239(17) 0.0198(18) 0.0199(17) -0.0019(14) 0.0052(13) -0.0033(14)
C13 0.0194(17) 0.0267(19) 0.0201(17) -0.0012(15) 0.0032(13) -0.0014(14)
C14 0.0182(16) 0.0201(17) 0.0245(18) -0.0018(14) 0.0032(13) 0.0018(14)
C15 0.0224(18) 0.0221(18) 0.032(2) -0.0029(16) 0.0034(15) -0.0061(15)
C16 0.0174(16) 0.030(2) 0.041(2) -0.0010(18) 0.0076(15) -0.0034(15)
C17 0.0247(18) 0.029(2) 0.034(2) -0.0004(17) 0.0085(16) 0.0036(16)
C18 0.0270(19) 0.024(2) 0.029(2) -0.0013(16) 0.0078(15) -0.0008(15)
N8 0.040(2) 0.053(3) 0.036(2) 0.000(2) 0.0073(17) -0.008(2)
C19 0.035(2) 0.033(2) 0.030(2) 0.0044(18) 0.0136(18) 0.0013(18)
C20 0.033(2) 0.032(2) 0.047(3) -0.002(2) 0.0125(19) -0.0070(19)

loop_
_atom_type_symbol
_atom_type_description
_atom_type_scat_dispersion_real
_atom_type_scat_dispersion_imag
_atom_type_scat_source
C C 0.0181 0.0091 'International Tables Vol C Tables 4.2.6.8 and 6.1.1.4'
H H 0.0000 0.0000 'International Tables Vol C Tables 4.2.6.8 and 6.1.1.4'
N N 0.0311 0.0180 'International Tables Vol C Tables 4.2.6.8 and 6.1.1.4'
O O 0.0492 0.0322 'International Tables Vol C Tables 4.2.6.8 and 6.1.1.4'
Tb Tb -9.1472 9.1891 'International Tables Vol C Tables 4.2.6.8 and 6.1.1.4'

loop_
_exptl_crystal_face_index_h
_exptl_crystal_face_index_k
_exptl_crystal_face_index_l
_exptl_crystal_face_perp_dist
8 0 13 0.0148
-4 5 3 0.1778
-8 0 -13 0.0052
-3 0 18 0.0208
4 0 -17 0.0226
0 -1 0 0.2089
5 0 -17 0.0139

loop_
_geom_angle_atom_site_label_1
_geom_angle_atom_site_label_2
_geom_angle_atom_site_label_3
_geom_angle
_geom_angle_site_symmetry_1
_geom_angle_site_symmetry_3
_geom_angle_publ_flag
O1 Tb1 O4 116.13(10) . . ?
O1 Tb1 O8 117.02(10) . . ?
O1 Tb1 N1 97.01(9) . . ?
O1 Tb1 N2 67.50(10) . . ?
O1 Tb1 N3 161.31(10) . . ?
O1 Tb1 N4 70.65(10) . . ?
O1 Tb1 N5 93.67(10) . . ?
O1 Tb1 N7 25.89(10) . . ?
O2 Tb1 O1 51.99(9) . . ?
O2 Tb1 O4 119.92(9) . . ?
O2 Tb1 O8 71.84(9) . . ?
O2 Tb1 N1 133.86(9) . . ?
O2 Tb1 N2 116.90(10) . . ?
O2 Tb1 N3 142.91(9) . . ?
O2 Tb1 N4 73.08(9) . . ?
O2 Tb1 N5 96.37(9) . . ?
O2 Tb1 N7 26.10(9) . . ?
O4 Tb1 O8 115.12(9) . . ?
O4 Tb1 N1 103.72(9) . . ?
O4 Tb1 N2 70.14(9) . . ?
O4 Tb1 N3 69.40(9) . . ?
O4 Tb1 N4 166.99(10) . . ?
O4 Tb1 N5 25.94(9) . . ?
O4 Tb1 N7 121.42(9) . . ?
O5 Tb1 O1 71.58(9) . . ?
O5 Tb1 O2 72.21(9) . . ?
O5 Tb1 O4 51.85(9) . . ?
O5 Tb1 O7 72.33(9) . . ?
O5 Tb1 O8 119.21(9) . . ?
O5 Tb1 N1 136.05(10) . . ?
O5 Tb1 N2 73.70(10) . . ?
O5 Tb1 N3 119.77(9) . . ?
O5 Tb1 N4 139.37(10) . . ?
O5 Tb1 N5 25.92(9) . . ?
O5 Tb1 N7 69.71(9) . . ?
O7 Tb1 O1 121.35(10) . . ?
O7 Tb1 O2 73.71(9) . . ?
O7 Tb1 O4 70.39(9) . . ?
O7 Tb1 O8 51.36(9) . . ?
O7 Tb1 N1 140.20(10) . . ?
O7 Tb1 N2 138.54(10) . . ?
O7 Tb1 N3 77.27(10) . . ?
O7 Tb1 N4 116.64(10) . . ?
O7 Tb1 N5 69.77(10) . . ?
O7 Tb1 N7 97.74(10) . . ?
O8 Tb1 N1 103.96(9) . . ?
O8 Tb1 N2 166.90(9) . . ?
O8 Tb1 N3 72.10(9) . . ?
O8 Tb1 N4 67.55(10) . . ?
O8 Tb1 N5 121.06(9) . . ?
O8 Tb1 N7 94.68(9) . . ?
N1 Tb1 N2 62.95(10) . . ?
N1 Tb1 N4 63.68(10) . . ?
N1 Tb1 N5 121.72(10) . . ?
N1 Tb1 N7 116.92(9) . . ?
N2 Tb1 N5 69.25(10) . . ?
N2 Tb1 N7 92.10(10) . . ?
N3 Tb1 N1 64.41(10) . . ?
N3 Tb1 N2 100.13(10) . . ?
N3 Tb1 N4 100.68(10) . . ?
N3 Tb1 N5 94.75(10) . . ?
N3 Tb1 N7 166.21(10) . . ?
N4 Tb1 N2 104.59(10) . . ?
N4 Tb1 N5 164.25(10) . . ?
N4 Tb1 N7 69.81(10) . . ?
N7 Tb1 N5 95.52(10) . . ?
N7 O1 Tb1 95.6(2) . . ?
N7 O2 Tb1 96.0(2) . . ?
N5 O4 Tb1 94.7(2) . . ?
N5 O5 Tb1 97.6(2) . . ?
N6 O7 Tb1 98.3(2) . . ?
N6 O8 Tb1 94.6(2) . . ?
C1 N1 Tb1 112.1(2) . . ?
C1 N1 C7 109.0(3) . . ?
C7 N1 Tb1 107.8(2) . . ?
C13 N1 Tb1 107.7(2) . . ?
C13 N1 C1 109.3(3) . . ?
C13 N1 C7 111.0(3) . . ?
C2 N2 Tb1 118.6(2) . . ?
C6 N2 Tb1 123.9(3) . . ?
C6 N2 C2 117.3(4) . . ?
C8 N3 Tb1 118.5(2) . . ?
C12 N3 Tb1 123.9(2) . . ?
C12 N3 C8 117.5(3) . . ?
C14 N4 Tb1 117.8(2) . . ?
C14 N4 C18 117.4(3) . . ?
C18 N4 Tb1 124.7(3) . . ?
O4 N5 Tb1 59.34(18) . . ?
O4 N5 O5 115.8(3) . . ?
O5 N5 Tb1 56.52(18) . . ?
O6 N5 Tb1 177.4(3) . . ?
O6 N5 O4 122.4(3) . . ?
O6 N5 O5 121.8(3) . . ?
O7 N6 Tb1 56.09(18) . . ?
O7 N6 O8 115.4(3) . . ?
O8 N6 Tb1 59.53(19) . . ?
O9 N6 Tb1 175.7(3) . . ?
O9 N6 O7 122.9(3) . . ?
O9 N6 O8 121.6(4) . . ?
O1 N7 Tb1 58.49(19) . . ?
O1 N7 O2 116.4(3) . . ?
O2 N7 Tb1 57.93(17) . . ?
O3 N7 Tb1 179.3(3) . . ?
O3 N7 O1 122.1(4) . . ?
O3 N7 O2 121.5(3) . . ?
N1 C1 H1A 109.2 . . ?
N1 C1 H1B 109.2 . . ?
N1 C1 C2 112.0(3) . . ?
H1A C1 H1B 107.9 . . ?
C2 C1 H1A 109.2 . . ?
C2 C1 H1B 109.2 . . ?
N2 C2 C1 116.5(3) . . ?
N2 C2 C3 122.7(4) . . ?
C3 C2 C1 120.8(4) . . ?
C2 C3 H3 120.6 . . ?
C4 C3 C2 118.9(4) . . ?
C4 C3 H3 120.6 . . ?
C3 C4 H4 120.3 . . ?
C3 C4 C5 119.3(4) . . ?
C5 C4 H4 120.3 . . ?
C4 C5 H5 120.9 . . ?
C4 C5 C6 118.2(4) . . ?
C6 C5 H5 120.9 . . ?
N2 C6 C5 123.5(4) . . ?
N2 C6 H6 118.2 . . ?
C5 C6 H6 118.2 . . ?
N1 C7 H7A 109.9 . . ?
N1 C7 H7B 109.9 . . ?
N1 C7 C8 109.1(3) . . ?
H7A C7 H7B 108.3 . . ?
C8 C7 H7A 109.9 . . ?
C8 C7 H7B 109.9 . . ?
N3 C8 C7 115.2(3) . . ?
N3 C8 C9 122.5(4) . . ?
C9 C8 C7 122.3(4) . . ?
C8 C9 H9 120.4 . . ?
C10 C9 C8 119.1(4) . . ?
C10 C9 H9 120.4 . . ?
C9 C10 H10 120.5 . . ?
C9 C10 C11 119.1(4) . . ?
C11 C10 H10 120.5 . . ?
C10 C11 H11 120.7 . . ?
C12 C11 C10 118.5(4) . . ?
C12 C11 H11 120.7 . . ?
N3 C12 C11 123.3(4) . . ?
N3 C12 H12 118.4 . . ?
C11 C12 H12 118.4 . . ?
N1 C13 H13A 109.3 . . ?
N1 C13 H13B 109.3 . . ?
N1 C13 C14 111.7(3) . . ?
H13A C13 H13B 107.9 . . ?
C14 C13 H13A 109.3 . . ?
C14 C13 H13B 109.3 . . ?
N4 C14 C13 115.5(3) . . ?
N4 C14 C15 122.5(4) . . ?
C15 C14 C13 122.0(4) . . ?
C14 C15 H15 120.3 . . ?
C14 C15 C16 119.5(4) . . ?
C16 C15 H15 120.3 . . ?
C15 C16 H16 120.7 . . ?
C17 C16 C15 118.5(4) . . ?
C17 C16 H16 120.7 . . ?
C16 C17 H17 120.4 . . ?
C18 C17 C16 119.1(4) . . ?
C18 C17 H17 120.4 . . ?
N4 C18 C17 123.0(4) . . ?
N4 C18 H18 118.5 . . ?
C17 C18 H18 118.5 . . ?
N8 C19 C20 179.2(6) . . ?
C19 C20 H20A 109.5 . . ?
C19 C20 H20B 109.5 . . ?
C19 C20 H20C 109.5 . . ?
H20A C20 H20B 109.5 . . ?
H20A C20 H20C 109.5 . . ?
H20B C20 H20C 109.5 . . ?

loop_
_geom_bond_atom_site_label_1
_geom_bond_atom_site_label_2
_geom_bond_distance
_geom_bond_site_symmetry_2
_geom_bond_publ_flag
Tb1 O1 2.471(3) . ?
Tb1 O2 2.458(3) . ?
Tb1 O4 2.512(3) . ?
Tb1 O5 2.449(3) . ?
Tb1 O7 2.452(3) . ?
Tb1 O8 2.528(3) . ?
Tb1 N1 2.582(3) . ?
Tb1 N2 2.638(3) . ?
Tb1 N3 2.573(3) . ?
Tb1 N4 2.588(3) . ?
Tb1 N5 2.911(3) . ?
Tb1 N7 2.885(3) . ?
O1 N7 1.266(5) . ?
O2 N7 1.276(4) . ?
O3 N7 1.225(5) . ?
O4 N5 1.278(4) . ?
O5 N5 1.283(4) . ?
O6 N5 1.217(5) . ?
O7 N6 1.275(5) . ?
O8 N6 1.279(4) . ?
O9 N6 1.220(5) . ?
N1 C1 1.482(5) . ?
N1 C7 1.485(5) . ?
N1 C13 1.476(5) . ?
N2 C2 1.354(5) . ?
N2 C6 1.342(5) . ?
N3 C8 1.350(5) . ?
N3 C12 1.348(5) . ?
N4 C14 1.348(5) . ?
N4 C18 1.359(5) . ?
C1 H1A 0.9900 . ?
C1 H1B 0.9900 . ?
C1 C2 1.487(5) . ?
C2 C3 1.394(5) . ?
C3 H3 0.9500 . ?
C3 C4 1.379(6) . ?
C4 H4 0.9500 . ?
C4 C5 1.389(6) . ?
C5 H5 0.9500 . ?
C5 C6 1.391(6) . ?
C6 H6 0.9500 . ?
C7 H7A 0.9900 . ?
C7 H7B 0.9900 . ?
C7 C8 1.507(5) . ?
C8 C9 1.384(6) . ?
C9 H9 0.9500 . ?
C9 C10 1.383(6) . ?
C10 H10 0.9500 . ?
C10 C11 1.385(6) . ?
C11 H11 0.9500 . ?
C11 C12 1.381(6) . ?
C12 H12 0.9500 . ?
C13 H13A 0.9900 . ?
C13 H13B 0.9900 . ?
C13 C14 1.502(5) . ?
C14 C15 1.386(5) . ?
C15 H15 0.9500 . ?
C15 C16 1.388(6) . ?
C16 H16 0.9500 . ?
C16 C17 1.384(6) . ?
C17 H17 0.9500 . ?
C17 C18 1.378(6) . ?
C18 H18 0.9500 . ?
N8 C19 1.126(7) . ?
C19 C20 1.466(6) . ?
C20 H20A 0.9800 . ?
C20 H20B 0.9800 . ?
C20 H20C 0.9800 . ?

loop_
_geom_torsion_atom_site_label_1
_geom_torsion_atom_site_label_2
_geom_torsion_atom_site_label_3
_geom_torsion_atom_site_label_4
_geom_torsion
_geom_torsion_site_symmetry_1
_geom_torsion_site_symmetry_2
_geom_torsion_site_symmetry_3
_geom_torsion_site_symmetry_4
_geom_torsion_publ_flag
Tb1 O1 N7 O2 0.3(3) . . . . ?
Tb1 O1 N7 O3 -179.7(3) . . . . ?
Tb1 O2 N7 O1 -0.3(3) . . . . ?
Tb1 O2 N7 O3 179.7(3) . . . . ?
Tb1 O4 N5 O5 -2.2(3) . . . . ?
Tb1 O4 N5 O6 177.8(4) . . . . ?
Tb1 O5 N5 O4 2.3(3) . . . . ?
Tb1 O5 N5 O6 -177.7(3) . . . . ?
Tb1 O7 N6 O8 -5.1(3) . . . . ?
Tb1 O7 N6 O9 175.0(3) . . . . ?
Tb1 O8 N6 O7 4.9(3) . . . . ?
Tb1 O8 N6 O9 -175.2(3) . . . . ?
Tb1 N1 C1 C2 47.3(3) . . . . ?
Tb1 N1 C7 C8 55.3(3) . . . . ?
Tb1 N1 C13 C14 52.7(3) . . . . ?
Tb1 N2 C2 C1 -4.3(4) . . . . ?
Tb1 N2 C2 C3 173.9(3) . . . . ?
Tb1 N2 C6 C5 -173.7(3) . . . . ?
Tb1 N3 C8 C7 7.3(4) . . . . ?
Tb1 N3 C8 C9 -173.9(3) . . . . ?
Tb1 N3 C12 C11 174.1(3) . . . . ?
Tb1 N4 C14 C13 -6.3(4) . . . . ?
Tb1 N4 C14 C15 173.5(3) . . . . ?
Tb1 N4 C18 C17 -174.2(3) . . . . ?
N1 C1 C2 N2 -28.4(4) . . . . ?
N1 C1 C2 C3 153.4(3) . . . . ?
N1 C7 C8 N3 -42.8(5) . . . . ?
N1 C7 C8 C9 138.5(4) . . . . ?
N1 C13 C14 N4 -32.0(5) . . . . ?
N1 C13 C14 C15 148.2(4) . . . . ?
N2 C2 C3 C4 0.6(6) . . . . ?
N3 C8 C9 C10 -1.1(6) . . . . ?
N4 C14 C15 C16 1.2(6) . . . . ?
C1 N1 C7 C8 -66.6(4) . . . . ?
C1 N1 C13 C14 174.7(3) . . . . ?
C1 C2 C3 C4 178.7(3) . . . . ?
C2 N2 C6 C5 1.6(6) . . . . ?
C2 C3 C4 C5 0.7(6) . . . . ?
C3 C4 C5 C6 -0.8(6) . . . . ?
C4 C5 C6 N2 -0.4(6) . . . . ?
C6 N2 C2 C1 -179.9(3) . . . . ?
C6 N2 C2 C3 -1.7(5) . . . . ?
C7 N1 C1 C2 166.5(3) . . . . ?
C7 N1 C13 C14 -65.1(4) . . . . ?
C7 C8 C9 C10 177.5(4) . . . . ?
C8 N3 C12 C11 -1.2(6) . . . . ?
C8 C9 C10 C11 0.2(6) . . . . ?
C9 C10 C11 C12 0.2(6) . . . . ?
C10 C11 C12 N3 0.3(6) . . . . ?
C12 N3 C8 C7 -177.1(3) . . . . ?
C12 N3 C8 C9 1.6(6) . . . . ?
C13 N1 C1 C2 -72.0(4) . . . . ?
C13 N1 C7 C8 173.0(3) . . . . ?
C13 C14 C15 C16 -179.1(4) . . . . ?
C14 N4 C18 C17 0.8(6) . . . . ?
C14 C15 C16 C17 0.8(6) . . . . ?
C15 C16 C17 C18 -1.9(6) . . . . ?
C16 C17 C18 N4 1.1(7) . . . . ?
C18 N4 C14 C13 178.3(3) . . . . ?
C18 N4 C14 C15 -1.9(6) . . . . ?

loop_
_exptl_oxdiff_crystal_face_indexfrac_h
_exptl_oxdiff_crystal_face_indexfrac_k
_exptl_oxdiff_crystal_face_indexfrac_l
_exptl_oxdiff_crystal_face_x
_exptl_oxdiff_crystal_face_y
_exptl_oxdiff_crystal_face_z
7.9852 0.0301 12.6563 -0.5822 0.3555 0.7312
-4.2817 5.1105 2.9720 -0.5842 0.3581 -0.7284
-7.8139 -0.2526 -12.8096 0.6088 -0.3718 -0.7009
-2.6977 -0.1912 17.5973 -0.8842 -0.2631 0.3859
3.9692 -0.2759 -17.4759 0.9239 0.2747 -0.2663
0.0000 -0.9998 -0.0009 0.0795 -0.1176 0.1187
5.0069 0.0036 -16.9980 0.8848 0.3598 -0.2366
